data_7038594
loop_
_publ_author_name
'Singh, Mahabir P.'
'Saleem, Fariha'
'Rao, Gyandshwar K.'
'Kumar, S.'
'Joshi, Hemant'
'Singh, Ajai K.'

_publ_section_title
;
 Palladacycles of unsymmetrical (N,C(-),E) (E = S/Se) pincers based on
 indole: their synthesis, structure and application in the catalysis of
 Heck coupling and allylation of aldehydes.
;
_journal_issue 15
_journal_name_full 'Dalton transactions (Cambridge, England : 2003)'
_journal_page_first 6718
_journal_page_last 6725
_journal_paper_doi 10.1039/c6dt00060f
_journal_volume 45
_journal_year 2016
_chemical_formula_moiety 'C11 H10 Cl N O'
_chemical_formula_sum 'C11 H10 Cl N O'
_chemical_formula_weight 207.65
_chemical_name_systematic
; 
 ? 
;
_space_group_IT_number 14
_symmetry_cell_setting monoclinic
_symmetry_space_group_name_Hall '-P 2yn'
_symmetry_space_group_name_H-M 'P 1 21/n 1'
_atom_sites_solution_hydrogens geom
_atom_sites_solution_primary direct
_atom_sites_solution_secondary difmap
_audit_block_doi 10.5517/cc14q8ty
_audit_creation_method SHELXL-97
_audit_update_record
;
2015-05-09 deposited with the CCDC.
2016-02-25 downloaded from the CCDC.
;
_cell_angle_alpha 90.00
_cell_angle_beta 111.558(4)
_cell_angle_gamma 90.00
_cell_formula_units_Z 4
_cell_length_a 9.037(2)
_cell_length_b 9.870(3)
_cell_length_c 11.840(3)
_cell_measurement_reflns_used 2705
_cell_measurement_temperature 298(2)
_cell_measurement_theta_max 24.990
_cell_measurement_theta_min 2.45
_cell_volume 982.2(4)
_computing_cell_refinement 'Bruker SMART'
_computing_data_collection 'Bruker SMART'
_computing_data_reduction 'Bruker SAINT'
_computing_molecular_graphics 'Bruker SHELXTL'
_computing_publication_material 'Bruker SHELXTL'
_computing_structure_refinement 'SHELXL-97 (Sheldrick, 1997)'
_computing_structure_solution 'SHELXS-97 (Sheldrick, 1990)'
_diffrn_ambient_temperature 293(2)
_diffrn_measured_fraction_theta_full 0.998
_diffrn_measured_fraction_theta_max 0.998
_diffrn_measurement_device_type 'CCD area detector'
_diffrn_measurement_method 'phi and omega scans'
_diffrn_radiation_monochromator graphite
_diffrn_radiation_source 'fine-focus sealed tube'
_diffrn_radiation_type MoK\a
_diffrn_radiation_wavelength 0.71073
_diffrn_reflns_av_R_equivalents 0.0334
_diffrn_reflns_av_sigmaI/netI 0.0240
_diffrn_reflns_limit_h_max 10
_diffrn_reflns_limit_h_min -10
_diffrn_reflns_limit_k_max 11
_diffrn_reflns_limit_k_min -11
_diffrn_reflns_limit_l_max 14
_diffrn_reflns_limit_l_min -14
_diffrn_reflns_number 9105
_diffrn_reflns_theta_full 24.99
_diffrn_reflns_theta_max 24.99
_diffrn_reflns_theta_min 2.45
_exptl_absorpt_coefficient_mu 0.351
_exptl_absorpt_correction_T_max 0.924
_exptl_absorpt_correction_T_min 0.892
_exptl_absorpt_correction_type multi-scan
_exptl_absorpt_process_details '(SADABS; Sheldrick, 1996)'
_exptl_crystal_colour colourless
_exptl_crystal_density_diffrn 1.404
_exptl_crystal_density_meas 1.404
_exptl_crystal_density_method 'not measured'
_exptl_crystal_description cube
_exptl_crystal_F_000 432.0
_exptl_crystal_size_max 0.38
_exptl_crystal_size_mid 0.27
_exptl_crystal_size_min 0.23
_refine_diff_density_max 0.229
_refine_diff_density_min -0.226
_refine_diff_density_rms 0.043
_refine_ls_extinction_method none
_refine_ls_goodness_of_fit_ref 1.129
_refine_ls_hydrogen_treatment mixed
_refine_ls_matrix_type full
_refine_ls_number_parameters 127
_refine_ls_number_reflns 1722
_refine_ls_number_restraints 0
_refine_ls_restrained_S_all 1.129
_refine_ls_R_factor_all 0.0597
_refine_ls_R_factor_gt 0.0535
_refine_ls_shift/su_max 0.001
_refine_ls_shift/su_mean 0.000
_refine_ls_structure_factor_coef Fsqd
_refine_ls_weighting_details 'calc w=1/[\s^2^(Fo^2^)+(0.0357P)^2^+0.7824P] where P=(Fo^2^+2Fc^2^)/3'
_refine_ls_weighting_scheme calc
_refine_ls_wR_factor_gt 0.1093
_refine_ls_wR_factor_ref 0.1127
_reflns_number_gt 1588
_reflns_number_total 1726
_reflns_threshold_expression >2sigma(I)
_cod_data_source_file c6dt00060f2.cif
_cod_data_source_block pd844m
_cod_depositor_comments
;
The following automatic conversions were performed:

'_symmetry_cell_setting' value 'Monoclinic' changed to 'monoclinic'
according to
/usr/data/users/saulius/crontab/automatic-downloads/rss-feeds/RSC/lib/dictionaries/cif_core.dic
dictionary named 'cif_core.dic' version 2.4.2 from 2011-04-26.

Automatic conversion script
Id: cif_fix_values 4268 2015-11-12 08:31:59Z antanas 

 Adding full bibliography for 7038593--7038596.cif.
;
_cod_original_sg_symbol_Hall -P2yn
_cod_original_sg_symbol_H-M P21/n
_cod_database_code 7038594

loop_
_symmetry_equiv_pos_as_xyz
'x, y, z'
'-x+1/2, y+1/2, -z+1/2'
'-x, -y, -z'
'x-1/2, -y-1/2, z-1/2'

loop_
_atom_site_label
_atom_site_type_symbol
_atom_site_fract_x
_atom_site_fract_y
_atom_site_fract_z
_atom_site_U_iso_or_equiv
_atom_site_adp_type
_atom_site_occupancy
_atom_site_symmetry_multiplicity
_atom_site_calc_flag
_atom_site_refinement_flags
Cl1 Cl 0.69966(9) 0.54384(8) 1.09545(8) 0.0596(3) Uani 1 1 d .
N1 N 0.8405(2) 0.8218(2) 1.03696(18) 0.0363(5) Uani 1 1 d .
C4 C 1.0349(3) 0.8077(2) 0.9620(2) 0.0341(5) Uani 1 1 d .
C9 C 0.6440(3) 0.9596(3) 0.8702(2) 0.0434(6) Uani 1 1 d .
H9 H 0.5647 0.9601 0.9027 0.052 Uiso 1 1 calc R
C6 C 0.8823(3) 0.9538(2) 0.7689(2) 0.0400(6) Uani 1 1 d .
H6 H 0.9594 0.9517 0.7342 0.048 Uiso 1 1 calc R
C5 C 0.9062(3) 0.8853(2) 0.8776(2) 0.0328(5) Uani 1 1 d .
C11 C 1.1888(3) 0.7761(3) 0.9594(2) 0.0435(6) Uani 1 1 d .
H11 H 1.2569 0.7255 1.0238 0.052 Uiso 1 1 calc R
C3 C 0.9883(3) 0.7729(2) 1.0564(2) 0.0365(6) Uani 1 1 d .
H3 H 1.0494 0.7229 1.1241 0.044 Uiso 1 1 calc R
O1 O 1.2383(2) 0.8091(2) 0.88111(19) 0.0598(6) Uani 1 1 d .
C8 C 0.6251(3) 1.0268(3) 0.7637(3) 0.0476(7) Uani 1 1 d .
H8 H 0.5317 1.0748 0.7242 0.057 Uiso 1 1 calc R
C10 C 0.7865(3) 0.8913(2) 0.9269(2) 0.0336(5) Uani 1 1 d .
C7 C 0.7429(3) 1.0243(3) 0.7140(2) 0.0464(7) Uani 1 1 d .
H7 H 0.7270 1.0712 0.6424 0.056 Uiso 1 1 calc R
C2 C 0.7583(3) 0.8140(3) 1.1222(2) 0.0465(7) Uani 1 1 d .
H2A H 0.7156 0.9027 1.1284 0.056 Uiso 1 1 calc R
H2B H 0.8347 0.7904 1.2018 0.056 Uiso 1 1 calc R
C1 C 0.6253(3) 0.7126(3) 1.0866(3) 0.0497(7) Uani 1 1 d .
H1A H 0.5530 0.7308 1.0044 0.060 Uiso 1 1 calc R
H1B H 0.5663 0.7215 1.1401 0.060 Uiso 1 1 calc R

loop_
_atom_site_aniso_label
_atom_site_aniso_U_11
_atom_site_aniso_U_22
_atom_site_aniso_U_33
_atom_site_aniso_U_23
_atom_site_aniso_U_13
_atom_site_aniso_U_12
Cl1 0.0584(5) 0.0488(5) 0.0743(6) -0.0018(4) 0.0275(4) -0.0048(3)
N1 0.0365(11) 0.0376(12) 0.0373(11) 0.0016(9) 0.0164(9) -0.0016(9)
C4 0.0363(13) 0.0281(12) 0.0360(13) -0.0035(10) 0.0111(11) 0.0005(10)
C9 0.0381(14) 0.0420(15) 0.0513(16) -0.0022(13) 0.0179(12) 0.0007(12)
C6 0.0507(15) 0.0357(14) 0.0373(14) -0.0051(11) 0.0207(12) -0.0031(12)
C5 0.0367(13) 0.0245(12) 0.0364(13) -0.0059(10) 0.0126(11) -0.0031(10)
C11 0.0421(14) 0.0391(15) 0.0474(15) -0.0045(12) 0.0142(13) 0.0039(12)
C3 0.0377(13) 0.0298(12) 0.0381(13) 0.0014(10) 0.0094(11) 0.0011(10)
O1 0.0552(12) 0.0765(15) 0.0600(13) 0.0036(11) 0.0355(11) 0.0111(11)
C8 0.0429(15) 0.0430(16) 0.0484(16) 0.0022(13) 0.0068(13) 0.0065(12)
C10 0.0356(13) 0.0302(12) 0.0345(13) -0.0025(10) 0.0123(10) -0.0026(10)
C7 0.0594(17) 0.0407(15) 0.0326(14) 0.0017(11) 0.0090(13) 0.0000(13)
C2 0.0548(16) 0.0463(16) 0.0449(15) 0.0014(13) 0.0261(13) 0.0013(13)
C1 0.0427(15) 0.0580(18) 0.0557(17) 0.0117(14) 0.0267(13) 0.0042(13)

loop_
_atom_type_symbol
_atom_type_description
_atom_type_scat_dispersion_real
_atom_type_scat_dispersion_imag
_atom_type_scat_source
C C 0.0033 0.0016 'International Tables Vol C Tables 4.2.6.8 and 6.1.1.4'
H H 0.0000 0.0000 'International Tables Vol C Tables 4.2.6.8 and 6.1.1.4'
N N 0.0061 0.0033 'International Tables Vol C Tables 4.2.6.8 and 6.1.1.4'
O O 0.0106 0.0060 'International Tables Vol C Tables 4.2.6.8 and 6.1.1.4'
Cl Cl 0.1484 0.1585 'International Tables Vol C Tables 4.2.6.8 and 6.1.1.4'

loop_
_geom_angle_atom_site_label_1
_geom_angle_atom_site_label_2
_geom_angle_atom_site_label_3
_geom_angle
C3 N1 C10 108.59(19)
C3 N1 C2 125.7(2)
C10 N1 C2 125.5(2)
C3 C4 C11 123.5(2)
C3 C4 C5 106.6(2)
C11 C4 C5 129.8(2)
C8 C9 C10 117.2(2)
C7 C6 C5 118.9(2)
C6 C5 C10 118.6(2)
C6 C5 C4 135.0(2)
C10 C5 C4 106.4(2)
O1 C11 C4 126.2(3)
N1 C3 C4 110.4(2)
C9 C8 C7 121.4(2)
C9 C10 N1 129.5(2)
C9 C10 C5 122.5(2)
N1 C10 C5 108.0(2)
C6 C7 C8 121.3(2)
N1 C2 C1 113.6(2)
C2 C1 Cl1 111.15(19)

loop_
_geom_bond_atom_site_label_1
_geom_bond_atom_site_label_2
_geom_bond_distance
Cl1 C1 1.784(3)
N1 C3 1.358(3)
N1 C10 1.392(3)
N1 C2 1.459(3)
C4 C3 1.374(3)
C4 C11 1.437(3)
C4 C5 1.443(3)
C9 C8 1.378(4)
C9 C10 1.389(3)
C6 C7 1.375(4)
C6 C5 1.399(3)
C5 C10 1.407(3)
C11 O1 1.212(3)
C8 C7 1.393(4)
C2 C1 1.501(4)
